data_7131824
loop_
_publ_author_name
'Weinert, Hanns M.'
'Schulte, Yannick'
'Gehlhaar, Alexander'
'W&#xf6;lper, Christoph'
'Haberhauer, Gebhard'
'Schulz, Stephan'

_publ_section_title
;
 Metal-coordinated distibene and dibismuthene dications - isoelectronic
 analogues of butadiene dications.
;
_journal_issue 50
_journal_name_full 'Chemical communications (Cambridge, England)'
_journal_page_first 7755
_journal_page_last 7758
_journal_paper_doi 10.1039/d3cc01844j
_journal_volume 59
_journal_year 2023
_chemical_formula_sum 'C72 H92 Bi2 F8 Ga2 N4 O6 S2'
_chemical_formula_weight 1883.01
_space_group_crystal_system monoclinic
_space_group_IT_number 15
_space_group_name_Hall '-C 2yc'
_space_group_name_H-M_alt 'C 1 2/c 1'
_atom_sites_solution_hydrogens geom
_atom_sites_solution_primary direct
_atom_sites_solution_secondary difmap
_audit_creation_method SHELXL-2017/1
_audit_update_record
;
2023-01-19 deposited with the CCDC.	2023-05-26 downloaded from the CCDC.
;
_cell_angle_alpha 90
_cell_angle_beta 127.4745(11)
_cell_angle_gamma 90
_cell_formula_units_Z 4
_cell_length_a 27.988(2)
_cell_length_b 15.4048(11)
_cell_length_c 22.156(3)
_cell_measurement_reflns_used 9646
_cell_measurement_temperature 100(2)
_cell_measurement_theta_max 33.12
_cell_measurement_theta_min 2.32
_cell_volume 7581.1(13)
_computing_cell_refinement 'BRUKER APEX3(v2019.1-0)'
_computing_data_collection 'BRUKER APEX3(v2019.1-0)'
_computing_data_reduction 'BRUKER APEX3(v2019.1-0)'
_computing_molecular_graphics 'ORTEP/PLATON (Spek)'
_computing_publication_material 'BRUKER AXS SHELXTL (c) 2008 / Vers. 2008/4'
_computing_structure_refinement 'SHELXL-2017/1 (Sheldrick, 2017)'
_computing_structure_solution 'BRUKER APEX3(v2019.1-0)'
_diffrn_ambient_temperature 100(2)
_diffrn_detector_area_resol_mean 512
_diffrn_measured_fraction_theta_full 1.000
_diffrn_measured_fraction_theta_max 0.992
_diffrn_measurement_device_type 'Bruker D8 KAPPA II (APEX II detector)'
_diffrn_measurement_method 'Data collection strategy APEX 3/QUEEN'
_diffrn_radiation_monochromator 'Triumph Goebel mirror'
_diffrn_radiation_source 'fine-focus sealed tube'
_diffrn_radiation_type MoK\a
_diffrn_radiation_wavelength 0.71073
_diffrn_reflns_av_R_equivalents 0.0347
_diffrn_reflns_av_unetI/netI 0.0177
_diffrn_reflns_Laue_measured_fraction_full 1.000
_diffrn_reflns_Laue_measured_fraction_max 0.992
_diffrn_reflns_limit_h_max 43
_diffrn_reflns_limit_h_min -43
_diffrn_reflns_limit_k_max 23
_diffrn_reflns_limit_k_min -23
_diffrn_reflns_limit_l_max 34
_diffrn_reflns_limit_l_min -34
_diffrn_reflns_number 156910
_diffrn_reflns_point_group_measured_fraction_full 1.000
_diffrn_reflns_point_group_measured_fraction_max 0.992
_diffrn_reflns_theta_full 25.242
_diffrn_reflns_theta_max 33.447
_diffrn_reflns_theta_min 1.887
_exptl_absorpt_coefficient_mu 5.458
_exptl_absorpt_correction_T_max 0.11
_exptl_absorpt_correction_T_min 0.04
_exptl_absorpt_correction_type numerical
_exptl_absorpt_process_details
; 
 SADABS
 R.H. Blessing, Acta Cryst. (1995) A51 33-38 
;
_exptl_crystal_colour 'dark orange'
_exptl_crystal_density_diffrn 1.650
_exptl_crystal_description block
_exptl_crystal_F_000 3728
_exptl_crystal_size_max 0.411
_exptl_crystal_size_mid 0.156
_exptl_crystal_size_min 0.146
_refine_diff_density_max 4.355
_refine_diff_density_min -2.019
_refine_diff_density_rms 0.141
_refine_ls_extinction_method none
_refine_ls_goodness_of_fit_ref 1.072
_refine_ls_hydrogen_treatment constr
_refine_ls_matrix_type full
_refine_ls_number_parameters 550
_refine_ls_number_reflns 14700
_refine_ls_number_restraints 279
_refine_ls_restrained_S_all 1.066
_refine_ls_R_factor_all 0.0460
_refine_ls_R_factor_gt 0.0334
_refine_ls_shift/su_max 0.004
_refine_ls_shift/su_mean 0.000
_refine_ls_structure_factor_coef Fsqd
_refine_ls_weighting_details 'w=1/[\s^2^(Fo^2^)+(0.0439P)^2^+32.6185P] where P=(Fo^2^+2Fc^2^)/3'
_refine_ls_weighting_scheme calc
_refine_ls_wR_factor_gt 0.0825
_refine_ls_wR_factor_ref 0.0909
_reflns_Friedel_coverage 0.000
_reflns_number_gt 12379
_reflns_number_total 14700
_reflns_threshold_expression 'I > 2\s(I)'
_cod_data_source_file d3cc01844j2.cif
_cod_data_source_block mw_073jtm
_cod_depositor_comments
;
The following automatic conversions were performed:

data item '_atom_sites_solution_secondary' value 'diffmap' was
changed to 'difmap'.

Automatic conversion script
Id: cif_fix_values 8170 2020-07-09 18:12:32Z antanas 
;
_cod_original_cell_volume 7581.0(12)
_cod_original_sg_symbol_H-M 'C 2/c'
_cod_database_code 7131824
_shelx_shelxl_version_number 2017/1
_shelx_space_group_comment
;
The symmetry employed for this shelxl refinement is uniquely defined
by the following loop, which should always be used as a source of
symmetry information in preference to the above space-group names.
They are only intended as comments.
;
_shelx_estimated_absorpt_t_min 0.213
_shelx_estimated_absorpt_t_max 0.503

loop_
_space_group_symop_operation_xyz
'x, y, z'
'-x, y, -z+1/2'
'x+1/2, y+1/2, z'
'-x+1/2, y+1/2, -z+1/2'
'-x, -y, -z'
'x, -y, z-1/2'
'-x+1/2, -y+1/2, -z'
'x+1/2, -y+1/2, z-1/2'

loop_
_atom_site_label
_atom_site_type_symbol
_atom_site_fract_x
_atom_site_fract_y
_atom_site_fract_z
_atom_site_U_iso_or_equiv
_atom_site_adp_type
_atom_site_occupancy
_atom_site_site_symmetry_order
_atom_site_calc_flag
_atom_site_refinement_flags_posn
_atom_site_refinement_flags_adp
_atom_site_refinement_flags_occupancy
_atom_site_disorder_assembly
_atom_site_disorder_group
Bi1 Bi 0.47875(2) 0.55959(2) 0.52683(2) 0.02392(3) Uani 1 1 d . . . . .
Ga1 Ga 0.57536(2) 0.65721(2) 0.58077(2) 0.01762(6) Uani 1 1 d . . . . .
S1 S 0.67077(3) 0.73289(4) 0.75628(3) 0.02047(11) Uani 1 1 d . . . . .
F1 F 0.69044(12) 0.60141(15) 0.84418(13) 0.0442(5) Uani 1 1 d . . . . .
F2 F 0.72115(12) 0.72510(17) 0.90100(11) 0.0469(6) Uani 1 1 d . . . . .
F3 F 0.62683(12) 0.6932(2) 0.82913(15) 0.0512(6) Uani 1 1 d . . . . .
O1 O 0.62049(9) 0.67985(13) 0.69329(11) 0.0216(4) Uani 1 1 d . . . . .
O2 O 0.72750(9) 0.71549(16) 0.77233(12) 0.0275(4) Uani 1 1 d . . . . .
O3 O 0.65476(11) 0.82122(14) 0.75482(13) 0.0305(5) Uani 1 1 d . . . . .
N1 N 0.64391(10) 0.64804(16) 0.58067(12) 0.0211(4) Uani 1 1 d . . . . .
N2 N 0.55358(12) 0.77537(16) 0.54463(15) 0.0322(6) Uani 1 1 d . . . . .
C1 C 0.67683(13) 0.7202(2) 0.59875(15) 0.0271(6) Uani 1 1 d . . . . .
C2 C 0.65619(15) 0.8035(2) 0.59729(16) 0.0325(7) Uani 1 1 d . . . . .
H2 H 0.686037 0.847653 0.620567 0.039 Uiso 1 1 calc R U . . .
C3 C 0.59769(16) 0.8309(2) 0.56634(17) 0.0378(8) Uani 1 1 d . . . . .
C4 C 0.74055(15) 0.7112(3) 0.6245(2) 0.0400(8) Uani 1 1 d . . . . .
H4A H 0.742613 0.662668 0.597512 0.060 Uiso 1 1 calc R U . . .
H4B H 0.767828 0.700125 0.679341 0.060 Uiso 1 1 calc R U . . .
H4C H 0.752503 0.764906 0.613226 0.060 Uiso 1 1 calc R U . . .
C5 C 0.5859(2) 0.9271(2) 0.5592(3) 0.0618(16) Uani 1 1 d . . . . .
H5A H 0.612282 0.956593 0.550564 0.093 Uiso 1 1 calc R U . . .
H5B H 0.593916 0.949023 0.606095 0.093 Uiso 1 1 calc R U . . .
H5C H 0.543752 0.938342 0.516228 0.093 Uiso 1 1 calc R U . . .
C6 C 0.65995(11) 0.56598(19) 0.56495(15) 0.0224(5) Uani 1 1 d . . . . .
C7 C 0.68484(12) 0.4989(2) 0.61911(16) 0.0252(5) Uani 1 1 d . . . . .
C8 C 0.69247(15) 0.4170(2) 0.59859(19) 0.0341(7) Uani 1 1 d . . . . .
H8 H 0.708393 0.370797 0.634275 0.041 Uiso 1 1 calc R U . . .
C9 C 0.67722(15) 0.4024(3) 0.5273(2) 0.0380(8) Uani 1 1 d . . . . .
H9 H 0.681968 0.346328 0.513727 0.046 Uiso 1 1 calc R U . . .
C10 C 0.65496(15) 0.4702(3) 0.47559(18) 0.0371(8) Uani 1 1 d . . . . .
H10 H 0.645379 0.460034 0.427041 0.044 Uiso 1 1 calc R U . . .
C11 C 0.64626(13) 0.5526(2) 0.49279(16) 0.0283(6) Uani 1 1 d . . . . .
C12 C 0.70566(14) 0.5129(2) 0.69984(16) 0.0278(6) Uani 1 1 d . . . . .
H12 H 0.693764 0.572923 0.703050 0.033 Uiso 1 1 calc R U . . .
C13 C 0.77393(16) 0.5062(3) 0.75662(18) 0.0396(8) Uani 1 1 d . . . . .
H13A H 0.786764 0.448162 0.753670 0.059 Uiso 1 1 calc R U . . .
H13B H 0.786548 0.516120 0.808136 0.059 Uiso 1 1 calc R U . . .
H13C H 0.792421 0.549913 0.744601 0.059 Uiso 1 1 calc R U . . .
C14 C 0.6762(2) 0.4492(3) 0.7208(2) 0.0426(8) Uani 1 1 d . . . . .
H14A H 0.632383 0.455620 0.685111 0.064 Uiso 1 1 calc R U . . .
H14B H 0.690040 0.461262 0.772560 0.064 Uiso 1 1 calc R U . . .
H14C H 0.687352 0.389782 0.718149 0.064 Uiso 1 1 calc R U . . .
C15 C 0.62237(16) 0.6238(3) 0.43366(18) 0.0367(8) Uani 1 1 d . . . . .
H15 H 0.614490 0.676393 0.452858 0.044 Uiso 1 1 calc R U . . .
C16 C 0.6688(2) 0.6479(4) 0.4208(2) 0.0533(12) Uani 1 1 d . . . . .
H16A H 0.674913 0.598335 0.398423 0.080 Uiso 1 1 calc R U . . .
H16B H 0.707088 0.662978 0.469592 0.080 Uiso 1 1 calc R U . . .
H16C H 0.654128 0.697652 0.386261 0.080 Uiso 1 1 calc R U . . .
C17 C 0.5631(2) 0.5969(4) 0.3577(2) 0.0568(13) Uani 1 1 d . . . . .
H17A H 0.546361 0.646572 0.322801 0.085 Uiso 1 1 calc R U . . .
H17B H 0.534349 0.577861 0.366388 0.085 Uiso 1 1 calc R U . . .
H17C H 0.570769 0.549242 0.335318 0.085 Uiso 1 1 calc R U . . .
C18 C 0.4938(3) 0.8006(5) 0.4969(4) 0.0196(9) Uani 0.573(8) 1 d D . P A 1
C19 C 0.4713(3) 0.8312(4) 0.5346(3) 0.0223(10) Uani 0.573(8) 1 d D . P A 1
C20 C 0.4095(3) 0.8480(4) 0.4912(3) 0.0276(11) Uani 0.573(8) 1 d D . P A 1
H20 H 0.392992 0.868400 0.515491 0.033 Uiso 0.573(8) 1 calc R U P A 1
C21 C 0.3721(3) 0.8352(5) 0.4133(4) 0.0295(13) Uani 0.573(8) 1 d D . P A 1
H21 H 0.330162 0.845888 0.384682 0.035 Uiso 0.573(8) 1 calc R U P A 1
C22 C 0.3953(3) 0.8072(5) 0.3770(4) 0.0284(13) Uani 0.573(8) 1 d D . P A 1
H22 H 0.369154 0.800852 0.323289 0.034 Uiso 0.573(8) 1 calc R U P A 1
C23 C 0.4566(3) 0.7878(4) 0.4176(3) 0.0214(11) Uani 0.573(8) 1 d D . P A 1
C24 C 0.5101(3) 0.8437(4) 0.6202(3) 0.0257(11) Uani 0.573(8) 1 d . . P A 1
H24 H 0.552944 0.832925 0.641379 0.031 Uiso 0.573(8) 1 calc R U P A 1
C25 C 0.4937(3) 0.7792(6) 0.6563(4) 0.0377(15) Uani 0.573(8) 1 d . . P A 1
H25A H 0.452107 0.789146 0.637171 0.057 Uiso 0.573(8) 1 calc R U P A 1
H25B H 0.520828 0.786550 0.711612 0.057 Uiso 0.573(8) 1 calc R U P A 1
H25C H 0.497647 0.720138 0.643348 0.057 Uiso 0.573(8) 1 calc R U P A 1
C26 C 0.5058(3) 0.9369(4) 0.6411(4) 0.0401(17) Uani 0.573(8) 1 d . . P A 1
H26A H 0.516623 0.977825 0.617412 0.060 Uiso 0.573(8) 1 calc R U P A 1
H26B H 0.533470 0.943879 0.696503 0.060 Uiso 0.573(8) 1 calc R U P A 1
H26C H 0.464507 0.948325 0.622818 0.060 Uiso 0.573(8) 1 calc R U P A 1
C27 C 0.4814(3) 0.7542(4) 0.3770(3) 0.0260(11) Uani 0.573(8) 1 d . . P A 1
H27 H 0.511918 0.708454 0.409947 0.031 Uiso 0.573(8) 1 calc R U P A 1
C28 C 0.4339(5) 0.7134(7) 0.3004(5) 0.0358(18) Uani 0.573(8) 1 d . . P A 1
H28A H 0.404669 0.757649 0.265777 0.054 Uiso 0.573(8) 1 calc R U P A 1
H28B H 0.413273 0.667088 0.306713 0.054 Uiso 0.573(8) 1 calc R U P A 1
H28C H 0.453176 0.688932 0.279190 0.054 Uiso 0.573(8) 1 calc R U P A 1
C29 C 0.5131(4) 0.8253(4) 0.3657(3) 0.0372(15) Uani 0.573(8) 1 d . . P A 1
H29A H 0.530512 0.800495 0.342304 0.056 Uiso 0.573(8) 1 calc R U P A 1
H29B H 0.545176 0.850683 0.415085 0.056 Uiso 0.573(8) 1 calc R U P A 1
H29C H 0.483991 0.870498 0.332494 0.056 Uiso 0.573(8) 1 calc R U P A 1
C18' C 0.4872(4) 0.8005(7) 0.5119(5) 0.0196(9) Uani 0.427(8) 1 d D . P A 2
C19' C 0.4649(3) 0.8164(5) 0.5526(5) 0.0223(13) Uani 0.427(8) 1 d D . P A 2
C20' C 0.4031(3) 0.8319(6) 0.5122(5) 0.0284(16) Uani 0.427(8) 1 d D . P A 2
H20' H 0.387460 0.843505 0.539229 0.034 Uiso 0.427(8) 1 calc R U P A 2
C21' C 0.3644(4) 0.8306(7) 0.4331(5) 0.0318(19) Uani 0.427(8) 1 d D . P A 2
H21' H 0.322799 0.843076 0.406353 0.038 Uiso 0.427(8) 1 calc R U P A 2
C22' C 0.3867(4) 0.8112(7) 0.3941(5) 0.0276(17) Uani 0.427(8) 1 d D . P A 2
H22' H 0.359753 0.807383 0.340159 0.033 Uiso 0.427(8) 1 calc R U P A 2
C23' C 0.4480(4) 0.7968(7) 0.4314(5) 0.0253(16) Uani 0.427(8) 1 d D . P A 2
C24' C 0.5039(3) 0.8171(6) 0.6383(5) 0.0255(15) Uani 0.427(8) 1 d . . P A 2
H24' H 0.546785 0.813914 0.657911 0.031 Uiso 0.427(8) 1 calc R U P A 2
C25' C 0.4910(4) 0.7363(8) 0.6670(5) 0.0365(18) Uani 0.427(8) 1 d . . P A 2
H25D H 0.451188 0.741774 0.655103 0.055 Uiso 0.427(8) 1 calc R U P A 2
H25E H 0.521698 0.731192 0.722196 0.055 Uiso 0.427(8) 1 calc R U P A 2
H25F H 0.491932 0.684504 0.642108 0.055 Uiso 0.427(8) 1 calc R U P A 2
C26' C 0.4968(4) 0.8984(7) 0.6709(6) 0.043(2) Uani 0.427(8) 1 d . . P A 2
H26D H 0.505155 0.949592 0.652475 0.064 Uiso 0.427(8) 1 calc R U P A 2
H26E H 0.525161 0.896426 0.726575 0.064 Uiso 0.427(8) 1 calc R U P A 2
H26F H 0.455562 0.901602 0.654758 0.064 Uiso 0.427(8) 1 calc R U P A 2
C27' C 0.4708(4) 0.7797(8) 0.3852(5) 0.0324(18) Uani 0.427(8) 1 d . . P A 2
H27' H 0.510058 0.748328 0.418570 0.039 Uiso 0.427(8) 1 calc R U P A 2
C28' C 0.4278(7) 0.7234(11) 0.3151(7) 0.041(3) Uani 0.427(8) 1 d . . P A 2
H28D H 0.389566 0.754045 0.280230 0.062 Uiso 0.427(8) 1 calc R U P A 2
H28E H 0.420662 0.668526 0.330773 0.062 Uiso 0.427(8) 1 calc R U P A 2
H28F H 0.445773 0.711442 0.289302 0.062 Uiso 0.427(8) 1 calc R U P A 2
C29' C 0.4823(6) 0.8657(10) 0.3616(6) 0.060(4) Uani 0.427(8) 1 d . . P A 2
H29D H 0.498073 0.854216 0.333266 0.091 Uiso 0.427(8) 1 calc R U P A 2
H29E H 0.511635 0.899848 0.407139 0.091 Uiso 0.427(8) 1 calc R U P A 2
H29F H 0.444465 0.898173 0.329414 0.091 Uiso 0.427(8) 1 calc R U P A 2
C30 C 0.67714(15) 0.6853(2) 0.83688(17) 0.0304(6) Uani 1 1 d . . . . .
C1_1 C 0.8145(2) 0.4752(3) 1.0142(3) 0.0456(9) Uani 1 1 d . . . . .
C2_1 C 0.80886(19) 0.5453(3) 1.0453(3) 0.0603(14) Uani 1 1 d . . . . .
H2_1 H 0.788925 0.596176 1.016201 0.072 Uiso 1 1 calc R U . . .
C3_1 C 0.8335(3) 0.5405(5) 1.1220(4) 0.093(2) Uani 1 1 d . . . . .
H3_1 H 0.828843 0.588476 1.144946 0.112 Uiso 1 1 calc R U . . .
C4_1 C 0.8633(2) 0.4706(5) 1.1641(3) 0.0667(15) Uani 1 1 d . . . . .
H4_1 H 0.881440 0.470254 1.216866 0.080 Uiso 1 1 calc R U . . .
C5_1 C 0.8677(3) 0.4008(4) 1.1315(3) 0.0769(19) Uani 1 1 d . . . . .
H5_1 H 0.887867 0.350216 1.160932 0.092 Uiso 1 1 calc R U . . .
C6_1 C 0.8427(4) 0.4023(3) 1.0549(3) 0.092(3) Uani 1 1 d . . . . .
H6_1 H 0.845277 0.352879 1.031434 0.111 Uiso 1 1 calc R U . . .
F1_1 F 0.7906(2) 0.4774(3) 0.9419(2) 0.0947(14) Uani 1 1 d . . . . .

loop_
_atom_site_aniso_label
_atom_site_aniso_U_11
_atom_site_aniso_U_22
_atom_site_aniso_U_33
_atom_site_aniso_U_23
_atom_site_aniso_U_13
_atom_site_aniso_U_12
Bi1 0.02069(5) 0.02423(5) 0.02972(6) -0.00870(4) 0.01683(4) -0.00662(3)
Ga1 0.01417(11) 0.01580(11) 0.01558(11) 0.00131(9) 0.00527(9) -0.00064(9)
S1 0.0188(3) 0.0215(3) 0.0146(2) 0.0006(2) 0.0068(2) 0.0011(2)
F1 0.0630(15) 0.0357(11) 0.0344(11) 0.0135(9) 0.0299(11) 0.0089(10)
F2 0.0538(14) 0.0571(14) 0.0189(9) -0.0048(9) 0.0165(9) -0.0073(11)
F3 0.0491(14) 0.0743(18) 0.0470(13) 0.0116(12) 0.0379(12) 0.0095(13)
O1 0.0196(8) 0.0231(9) 0.0182(8) -0.0014(7) 0.0094(7) -0.0011(7)
O2 0.0185(9) 0.0363(11) 0.0205(9) 0.0008(8) 0.0081(8) 0.0013(8)
O3 0.0301(11) 0.0220(9) 0.0240(10) -0.0030(8) 0.0085(8) 0.0013(8)
N1 0.0159(9) 0.0279(11) 0.0136(8) 0.0042(8) 0.0059(7) -0.0029(8)
N2 0.0234(11) 0.0177(10) 0.0235(11) 0.0034(8) -0.0024(9) -0.0006(9)
C1 0.0237(12) 0.0374(15) 0.0125(10) 0.0026(10) 0.0070(9) -0.0131(11)
C2 0.0329(15) 0.0292(14) 0.0156(11) 0.0039(10) 0.0044(11) -0.0150(12)
C3 0.0345(16) 0.0225(13) 0.0193(12) 0.0063(10) -0.0029(11) -0.0077(11)
C4 0.0275(15) 0.063(2) 0.0292(15) -0.0073(15) 0.0170(13) -0.0223(15)
C5 0.050(2) 0.0197(14) 0.042(2) 0.0098(13) -0.0101(18) -0.0070(14)
C6 0.0139(10) 0.0348(14) 0.0160(10) 0.0004(9) 0.0078(9) -0.0035(9)
C7 0.0184(11) 0.0345(14) 0.0185(11) 0.0003(10) 0.0090(9) 0.0040(10)
C8 0.0287(14) 0.0403(17) 0.0254(13) -0.0011(12) 0.0125(12) 0.0113(13)
C9 0.0271(14) 0.052(2) 0.0287(15) -0.0088(14) 0.0137(12) 0.0090(14)
C10 0.0238(13) 0.066(2) 0.0225(13) -0.0091(14) 0.0144(11) 0.0013(14)
C11 0.0173(11) 0.0495(18) 0.0185(11) -0.0015(11) 0.0111(10) -0.0048(11)
C12 0.0301(14) 0.0306(14) 0.0173(11) 0.0043(10) 0.0116(10) 0.0115(11)
C13 0.0318(16) 0.0455(19) 0.0206(13) -0.0057(13) 0.0051(12) 0.0071(14)
C14 0.047(2) 0.051(2) 0.0272(15) 0.0089(14) 0.0214(15) 0.0062(17)
C15 0.0347(16) 0.057(2) 0.0196(12) 0.0043(13) 0.0169(12) -0.0090(15)
C16 0.054(2) 0.080(3) 0.0375(19) -0.004(2) 0.0336(19) -0.026(2)
C17 0.043(2) 0.081(3) 0.0227(16) 0.0133(18) 0.0079(15) -0.017(2)
C18 0.0174(18) 0.0180(12) 0.014(2) 0.0005(18) 0.0050(13) 0.0033(13)
C19 0.023(2) 0.019(2) 0.016(2) 0.0032(16) 0.0072(17) 0.0041(17)
C20 0.023(2) 0.028(3) 0.026(2) 0.004(2) 0.012(2) 0.0074(19)
C21 0.018(3) 0.031(3) 0.022(3) 0.001(2) 0.0036(19) 0.007(2)
C22 0.023(3) 0.030(3) 0.015(2) 0.002(2) 0.0032(19) 0.005(2)
C23 0.022(2) 0.017(2) 0.012(2) 0.0002(16) 0.0034(17) 0.0026(18)
C24 0.024(2) 0.033(3) 0.017(2) 0.0038(19) 0.0112(18) 0.009(2)
C25 0.044(4) 0.047(4) 0.029(3) 0.010(3) 0.025(3) 0.015(3)
C26 0.037(3) 0.041(3) 0.026(3) -0.009(2) 0.011(2) 0.009(3)
C27 0.027(3) 0.027(3) 0.014(2) 0.0009(18) 0.0071(19) 0.005(2)
C28 0.038(4) 0.047(4) 0.013(3) -0.007(2) 0.011(2) -0.005(3)
C29 0.050(4) 0.034(3) 0.025(2) -0.002(2) 0.021(3) -0.006(3)
C18' 0.0174(18) 0.0180(12) 0.014(2) 0.0005(18) 0.0050(13) 0.0033(13)
C19' 0.015(2) 0.025(3) 0.021(3) 0.001(2) 0.007(2) 0.001(2)
C20' 0.013(2) 0.038(4) 0.027(3) -0.002(3) 0.009(2) 0.001(2)
C21' 0.016(3) 0.043(5) 0.029(4) -0.001(3) 0.010(3) 0.007(3)
C22' 0.016(3) 0.037(4) 0.018(4) 0.005(3) 0.005(3) 0.008(3)
C23' 0.027(3) 0.026(4) 0.021(3) 0.007(3) 0.014(3) 0.010(3)
C24' 0.017(3) 0.039(4) 0.020(3) -0.004(3) 0.011(2) 0.001(3)
C25' 0.038(4) 0.048(5) 0.032(4) 0.000(4) 0.026(4) 0.004(4)
C26' 0.031(4) 0.047(5) 0.039(5) -0.019(4) 0.016(4) -0.003(3)
C27' 0.020(3) 0.052(6) 0.018(3) 0.008(3) 0.007(3) 0.008(3)
C28' 0.045(5) 0.062(7) 0.023(5) 0.000(4) 0.024(4) 0.001(4)
C29' 0.055(7) 0.083(8) 0.037(5) 0.001(5) 0.024(5) -0.025(6)
C30 0.0341(15) 0.0343(15) 0.0214(12) 0.0020(11) 0.0161(12) 0.0025(12)
C1_1 0.066(3) 0.043(2) 0.048(2) 0.0020(16) 0.045(2) 0.0090(18)
C2_1 0.0296(18) 0.055(3) 0.069(3) -0.024(2) 0.0160(19) 0.0065(17)
C3_1 0.048(3) 0.125(5) 0.063(3) -0.060(3) 0.011(2) 0.021(3)
C4_1 0.040(2) 0.126(4) 0.038(2) -0.036(2) 0.0252(18) -0.021(3)
C5_1 0.132(6) 0.058(3) 0.042(2) -0.008(2) 0.053(3) -0.025(3)
C6_1 0.190(8) 0.039(2) 0.047(3) 0.0035(19) 0.071(4) 0.027(3)
F1_1 0.138(4) 0.107(3) 0.0591(19) 0.035(2) 0.070(2) 0.066(3)

loop_
_atom_type_symbol
_atom_type_description
_atom_type_scat_dispersion_real
_atom_type_scat_dispersion_imag
_atom_type_scat_source
C C 0.0033 0.0016 'International Tables Vol C Tables 4.2.6.8 and 6.1.1.4'
H H 0.0000 0.0000 'International Tables Vol C Tables 4.2.6.8 and 6.1.1.4'
Bi Bi -4.1077 10.2566 'International Tables Vol C Tables 4.2.6.8 and 6.1.1.4'
F F 0.0171 0.0103 'International Tables Vol C Tables 4.2.6.8 and 6.1.1.4'
Ga Ga 0.2307 1.6083 'International Tables Vol C Tables 4.2.6.8 and 6.1.1.4'
N N 0.0061 0.0033 'International Tables Vol C Tables 4.2.6.8 and 6.1.1.4'
O O 0.0106 0.0060 'International Tables Vol C Tables 4.2.6.8 and 6.1.1.4'
S S 0.1246 0.1234 'International Tables Vol C Tables 4.2.6.8 and 6.1.1.4'

loop_
_geom_angle_atom_site_label_1
_geom_angle_atom_site_label_2
_geom_angle_atom_site_label_3
_geom_angle
_geom_angle_site_symmetry_1
_geom_angle_site_symmetry_3
_geom_angle_publ_flag
Ga1 Bi1 Bi1 89.036(9) . 5_666 ?
N1 Ga1 N2 97.59(12) . . ?
N1 Ga1 O1 97.96(9) . . ?
N2 Ga1 O1 98.70(10) . . ?
N1 Ga1 Bi1 134.40(7) . . ?
N2 Ga1 Bi1 111.62(8) . . ?
O1 Ga1 Bi1 110.66(6) . . ?
O2 S1 O3 118.15(15) . . ?
O2 S1 O1 113.93(13) . . ?
O3 S1 O1 113.48(13) . . ?
O2 S1 C30 104.36(14) . . ?
O3 S1 C30 104.25(15) . . ?
O1 S1 C30 99.79(14) . . ?
S1 O1 Ga1 140.92(13) . . ?
C1 N1 C6 122.5(2) . . ?
C1 N1 Ga1 116.3(2) . . ?
C6 N1 Ga1 121.17(17) . . ?
C3 N2 C18 121.4(4) . . ?
C3 N2 C18' 125.7(5) . . ?
C3 N2 Ga1 117.8(2) . . ?
C18 N2 Ga1 120.7(4) . . ?
C18' N2 Ga1 114.1(4) . . ?
N1 C1 C2 123.7(3) . . ?
N1 C1 C4 118.4(3) . . ?
C2 C1 C4 117.9(3) . . ?
C1 C2 C3 129.1(3) . . ?
N2 C3 C2 122.4(3) . . ?
N2 C3 C5 120.0(4) . . ?
C2 C3 C5 117.7(3) . . ?
C7 C6 C11 120.7(3) . . ?
C7 C6 N1 120.0(2) . . ?
C11 C6 N1 119.1(3) . . ?
C8 C7 C6 118.6(3) . . ?
C8 C7 C12 119.0(3) . . ?
C6 C7 C12 122.4(3) . . ?
C9 C8 C7 121.1(3) . . ?
C8 C9 C10 119.5(3) . . ?
C9 C10 C11 121.9(3) . . ?
C10 C11 C6 118.1(3) . . ?
C10 C11 C15 118.9(3) . . ?
C6 C11 C15 123.0(3) . . ?
C7 C12 C13 110.6(3) . . ?
C7 C12 C14 112.0(3) . . ?
C13 C12 C14 110.1(3) . . ?
C11 C15 C16 110.9(3) . . ?
C11 C15 C17 111.5(3) . . ?
C16 C15 C17 109.5(3) . . ?
N2 C18 C19 114.3(5) . . ?
N2 C18 C23 123.1(5) . . ?
C19 C18 C23 122.2(6) . . ?
C18 C19 C20 118.0(5) . . ?
C18 C19 C24 123.3(5) . . ?
C20 C19 C24 118.6(5) . . ?
C21 C20 C19 120.6(6) . . ?
C22 C21 C20 120.5(6) . . ?
C21 C22 C23 121.4(6) . . ?
C22 C23 C18 117.2(6) . . ?
C22 C23 C27 121.0(5) . . ?
C18 C23 C27 121.8(5) . . ?
C25 C24 C19 111.1(6) . . ?
C25 C24 C26 110.5(6) . . ?
C19 C24 C26 111.5(5) . . ?
C28 C27 C29 108.4(6) . . ?
C28 C27 C23 113.5(6) . . ?
C29 C27 C23 111.9(5) . . ?
C19' C18' C23' 120.7(8) . . ?
C19' C18' N2 127.7(7) . . ?
C23' C18' N2 111.3(6) . . ?
C18' C19' C20' 118.7(8) . . ?
C18' C19' C24' 123.3(6) . . ?
C20' C19' C24' 118.0(7) . . ?
C21' C20' C19' 121.1(8) . . ?
C22' C21' C20' 119.4(8) . . ?
C21' C22' C23' 121.8(8) . . ?
C22' C23' C18' 118.2(8) . . ?
C22' C23' C27' 119.7(7) . . ?
C18' C23' C27' 122.1(7) . . ?
C19' C24' C26' 113.6(8) . . ?
C19' C24' C25' 110.1(7) . . ?
C26' C24' C25' 109.9(8) . . ?
C23' C27' C29' 109.9(10) . . ?
C23' C27' C28' 112.9(8) . . ?
C29' C27' C28' 110.1(9) . . ?
F3 C30 F1 107.7(3) . . ?
F3 C30 F2 108.5(3) . . ?
F1 C30 F2 108.0(3) . . ?
F3 C30 S1 111.9(2) . . ?
F1 C30 S1 111.2(2) . . ?
F2 C30 S1 109.4(2) . . ?
F1_1 C1_1 C2_1 118.4(5) . . ?
F1_1 C1_1 C6_1 119.6(4) . . ?
C2_1 C1_1 C6_1 122.0(5) . . ?
C1_1 C2_1 C3_1 117.2(5) . . ?
C4_1 C3_1 C2_1 122.0(4) . . ?
C3_1 C4_1 C5_1 119.6(5) . . ?
C4_1 C5_1 C6_1 120.1(6) . . ?
C1_1 C6_1 C5_1 119.0(5) . . ?

loop_
_geom_bond_atom_site_label_1
_geom_bond_atom_site_label_2
_geom_bond_distance
_geom_bond_site_symmetry_2
_geom_bond_publ_flag
Bi1 Ga1 2.6587(3) . ?
Bi1 Bi1 2.8145(2) 5_666 ?
Ga1 N1 1.925(2) . ?
Ga1 N2 1.932(2) . ?
Ga1 O1 2.0250(19) . ?
S1 O2 1.426(2) . ?
S1 O3 1.427(2) . ?
S1 O1 1.485(2) . ?
S1 C30 1.836(3) . ?
F1 C30 1.328(4) . ?
F2 C30 1.335(4) . ?
F3 C30 1.316(4) . ?
N1 C1 1.340(4) . ?
N1 C6 1.453(4) . ?
N2 C3 1.328(4) . ?
N2 C18 1.385(7) . ?
N2 C18' 1.576(10) . ?
C1 C2 1.400(5) . ?
C1 C4 1.512(5) . ?
C2 C3 1.401(5) . ?
C3 C5 1.506(5) . ?
C6 C7 1.406(4) . ?
C6 C11 1.414(4) . ?
C7 C8 1.400(5) . ?
C7 C12 1.522(4) . ?
C8 C9 1.382(5) . ?
C9 C10 1.386(6) . ?
C10 C11 1.389(5) . ?
C11 C15 1.517(5) . ?
C12 C13 1.523(5) . ?
C12 C14 1.523(5) . ?
C15 C16 1.536(5) . ?
C15 C17 1.536(5) . ?
C18 C19 1.398(7) . ?
C18 C23 1.408(7) . ?
C19 C20 1.401(7) . ?
C19 C24 1.521(8) . ?
C20 C21 1.384(8) . ?
C21 C22 1.372(8) . ?
C22 C23 1.402(8) . ?
C23 C27 1.523(9) . ?
C24 C25 1.509(11) . ?
C24 C26 1.535(8) . ?
C27 C28 1.516(9) . ?
C27 C29 1.523(10) . ?
C18' C19' 1.397(9) . ?
C18' C23' 1.417(9) . ?
C19' C20' 1.401(8) . ?
C19' C24' 1.510(11) . ?
C20' C21' 1.390(10) . ?
C21' C22' 1.375(9) . ?
C22' C23' 1.394(9) . ?
C23' C27' 1.524(13) . ?
C24' C26' 1.517(11) . ?
C24' C25' 1.536(15) . ?
C27' C29' 1.527(16) . ?
C27' C28' 1.529(17) . ?
C1_1 F1_1 1.308(5) . ?
C1_1 C2_1 1.340(6) . ?
C1_1 C6_1 1.354(7) . ?
C2_1 C3_1 1.394(9) . ?
C3_1 C4_1 1.335(10) . ?
C4_1 C5_1 1.341(8) . ?
C5_1 C6_1 1.387(7) . ?
